data_4020548
loop_
_publ_author_name
'Sandra Izquierdo'
'Federico R\'ua'
'Abdelouahid Sbai'
'Teodor Parella'
'\'Angel \'Alvarez-Larena'
'Vicen\,c Branchadell'
'Rosa M. Ortu\~no'

_publ_section_title
;
 (+)- and (-)-2-Aminocyclobutane-1-carboxylic Acids and Their
 Incorporation into Highly Rigid \b-Peptides:
 Stereoselective Synthesis and a Structural Study
;
_journal_name_full 'Journal of Organic Chemistry'
_journal_page_first 7963
_journal_page_last 7971
_journal_paper_doi 10.1021/jo0510843
_journal_volume 70
_journal_year 2005
_chemical_formula_sum 'C19 H24 N2 O5'
_chemical_formula_weight 360.40
_space_group_IT_number 19
_symmetry_cell_setting orthorhombic
_symmetry_space_group_name_Hall 'P 2ac 2ab'
_symmetry_space_group_name_H-M 'P 21 21 21'
_cell_angle_alpha 90.00
_cell_angle_beta 90.00
_cell_angle_gamma 90.00
_cell_formula_units_Z 4
_cell_length_a 5.0180(4)
_cell_length_b 18.2276(17)
_cell_length_c 20.8563(19)
_cell_measurement_temperature 293(2)
_cell_volume 1907.6(3)
_diffrn_ambient_temperature 293(2)
_exptl_crystal_density_diffrn 1.255
_cod_database_code 4020548

loop_
_symmetry_equiv_pos_as_xyz
'x, y, z'
'-x+1/2, -y, z+1/2'
'-x, y+1/2, -z+1/2'
'x+1/2, -y+1/2, -z'

loop_
_atom_site_label
_atom_site_type_symbol
_atom_site_fract_x
_atom_site_fract_y
_atom_site_fract_z
_atom_site_U_iso_or_equiv
_atom_site_adp_type
_atom_site_occupancy
_atom_site_symmetry_multiplicity
_atom_site_calc_flag
_atom_site_refinement_flags
_atom_site_disorder_assembly
_atom_site_disorder_group
C1 C 0.4638(10) 0.0916(2) 0.0473(2) 0.0739(13) Uani 1 1 d D . .
C2A C 0.499(4) 0.0483(6) 0.1018(4) 0.105(5) Uani 0.584(16) 1 d PDU A 1
H2A H 0.4309 0.0651 0.1406 0.126 Uiso 0.584(16) 1 calc PR A 1
C3A C 0.631(4) -0.0188(8) 0.1007(5) 0.144(8) Uani 0.584(16) 1 d PDU A 1
H3A H 0.6572 -0.0460 0.1379 0.173 Uiso 0.584(16) 1 calc PR A 1
C2B C 0.352(4) 0.0313(6) 0.0784(10) 0.121(7) Uani 0.416(16) 1 d PDU A 2
H2B H 0.1894 0.0353 0.0994 0.145 Uiso 0.416(16) 1 calc PR A 2
C3B C 0.490(3) -0.0351(9) 0.0775(10) 0.137(9) Uani 0.416(16) 1 d PDU A 2
H3B H 0.4256 -0.0745 0.1013 0.164 Uiso 0.416(16) 1 calc PR A 2
C4 C 0.7221(19) -0.0436(3) 0.0416(3) 0.140(3) Uani 1 1 d D . .
H4 H 0.8010 -0.0896 0.0381 0.168 Uiso 1 1 calc R A 1
C5A C 0.695(3) 0.0006(6) -0.0126(5) 0.110(5) Uani 0.584(16) 1 d PDU A 1
H5A H 0.7666 -0.0155 -0.0512 0.132 Uiso 0.584(16) 1 calc PR A 1
C6A C 0.564(3) 0.0681(6) -0.0112(4) 0.089(4) Uani 0.584(16) 1 d PDU A 1
H6A H 0.5447 0.0962 -0.0480 0.107 Uiso 0.584(16) 1 calc PR A 1
C5B C 0.843(4) 0.0122(7) 0.0067(11) 0.123(7) Uani 0.416(16) 1 d PDU A 2
H5B H 1.0016 0.0079 -0.0160 0.147 Uiso 0.416(16) 1 calc PR A 2
C6B C 0.689(3) 0.0757(9) 0.0111(9) 0.087(5) Uani 0.416(16) 1 d PDU A 2
H6B H 0.7471 0.1141 -0.0147 0.104 Uiso 0.416(16) 1 calc PR A 2
C7 C 0.3281(10) 0.1634(2) 0.0487(3) 0.0805(14) Uani 1 1 d . A 2
H7A H 0.3083 0.1826 0.0056 0.097 Uiso 1 1 calc R A 2
H7B H 0.1527 0.1587 0.0678 0.097 Uiso 1 1 calc R A 2
O8 O 0.4942(5) 0.21209(14) 0.08699(15) 0.0699(8) Uani 1 1 d . A 2
C9 C 0.3761(7) 0.2722(2) 0.1115(2) 0.0564(10) Uani 1 1 d . A 2
O10 O 0.1407(5) 0.28424(15) 0.10832(16) 0.0715(9) Uani 1 1 d . A 2
N11 N 0.5571(6) 0.31623(18) 0.13791(19) 0.0613(10) Uani 1 1 d . A 2
H11 H 0.701(9) 0.303(2) 0.136(2) 0.074 Uiso 1 1 d . B 2
C12 C 0.4896(7) 0.38690(19) 0.1642(2) 0.0563(10) Uani 1 1 d . A 2
H12 H 0.3429 0.4081 0.1393 0.068 Uiso 1 1 calc R A 2
C13 C 0.7117(8) 0.4428(2) 0.1697(2) 0.0673(12) Uani 1 1 d . A 2
H13A H 0.7046 0.4809 0.1373 0.081 Uiso 1 1 calc R A 2
H13B H 0.8881 0.4212 0.1718 0.081 Uiso 1 1 calc R A 2
C14 C 0.6039(9) 0.4666(2) 0.2344(2) 0.0732(13) Uani 1 1 d . A 2
H14A H 0.5013 0.5117 0.2327 0.088 Uiso 1 1 calc R A 2
H14B H 0.7386 0.4690 0.2677 0.088 Uiso 1 1 calc R A 2
C15 C 0.4287(7) 0.39613(18) 0.2375(2) 0.0547(10) Uani 1 1 d . A 2
H15 H 0.2407 0.4068 0.2461 0.066 Uiso 1 1 calc R A 2
C16 C 0.5377(7) 0.3372(2) 0.2801(2) 0.0562(10) Uani 1 1 d . A 2
O17 O 0.7777(5) 0.32734(17) 0.28746(16) 0.0784(9) Uani 1 1 d . A 2
N18 N 0.3569(7) 0.29706(18) 0.3105(2) 0.0663(10) Uani 1 1 d . A 2
H18 H 0.204(9) 0.308(2) 0.313(2) 0.080 Uiso 1 1 d . C 2
C19 C 0.4188(9) 0.2427(2) 0.3583(3) 0.0784(14) Uani 1 1 d . A 2
H19 H 0.6100 0.2458 0.3675 0.094 Uiso 1 1 calc R A 2
C20 C 0.2674(13) 0.2454(3) 0.4229(3) 0.1034(17) Uani 1 1 d . A 2
H20A H 0.3632 0.2704 0.4569 0.124 Uiso 1 1 calc R A 2
H20B H 0.0858 0.2632 0.4195 0.124 Uiso 1 1 calc R A 2
C21 C 0.2909(14) 0.1611(3) 0.4252(3) 0.119(2) Uani 1 1 d . A 2
H21A H 0.1271 0.1365 0.4374 0.143 Uiso 1 1 calc R A 2
H21B H 0.4399 0.1436 0.4505 0.143 Uiso 1 1 calc R A 2
C22 C 0.3442(9) 0.1611(2) 0.3521(3) 0.0820(15) Uani 1 1 d . A 2
H22 H 0.4994 0.1309 0.3411 0.098 Uiso 1 1 calc R A 2
C23 C 0.1068(10) 0.1408(2) 0.3129(3) 0.0812(15) Uani 1 1 d . A 2
O24 O -0.0811(7) 0.1071(2) 0.3320(2) 0.1159(14) Uani 1 1 d . A 2
O25 O 0.1313(8) 0.16189(19) 0.2532(2) 0.0989(12) Uani 1 1 d . A 2
C26 C -0.0970(13) 0.1458(3) 0.2110(3) 0.114(2) Uani 1 1 d . A 2
H26A H -0.1213 0.0937 0.2081 0.171 Uiso 1 1 calc R A 2
H26B H -0.0633 0.1655 0.1691 0.171 Uiso 1 1 calc R A 2
H26C H -0.2550 0.1679 0.2284 0.171 Uiso 1 1 calc R A 2

loop_
_atom_site_aniso_label
_atom_site_aniso_U_11
_atom_site_aniso_U_22
_atom_site_aniso_U_33
_atom_site_aniso_U_23
_atom_site_aniso_U_13
_atom_site_aniso_U_12
C1 0.099(3) 0.057(2) 0.066(3) -0.007(2) 0.008(3) -0.017(2)
C2A 0.191(14) 0.077(6) 0.046(6) 0.002(5) 0.007(7) 0.026(8)
C3A 0.27(2) 0.090(9) 0.069(10) 0.014(7) 0.031(12) 0.018(11)
C2B 0.19(2) 0.111(12) 0.062(12) -0.011(10) 0.042(12) 0.020(12)
C3B 0.29(3) 0.067(9) 0.058(12) 0.019(8) 0.009(16) 0.010(14)
C4 0.230(9) 0.071(4) 0.120(6) -0.004(4) 0.031(6) 0.031(5)
C5A 0.158(13) 0.063(6) 0.109(9) -0.013(6) 0.053(9) -0.006(7)
C6A 0.123(9) 0.064(6) 0.080(8) 0.006(5) -0.008(7) -0.010(7)
C5B 0.127(15) 0.074(10) 0.167(16) -0.027(10) 0.009(14) -0.007(9)
C6B 0.109(11) 0.071(8) 0.080(11) -0.006(8) 0.007(10) -0.026(8)
C7 0.077(3) 0.078(3) 0.086(3) -0.019(3) -0.009(3) -0.005(2)
O8 0.0569(15) 0.0641(15) 0.089(2) -0.0208(15) -0.0043(16) 0.0048(14)
C9 0.048(2) 0.053(2) 0.067(3) 0.004(2) -0.002(2) 0.0040(18)
O10 0.0480(15) 0.0683(17) 0.098(2) -0.0002(16) -0.0001(15) -0.0001(13)
N11 0.0426(15) 0.0573(17) 0.084(3) -0.0135(18) -0.0025(18) 0.0098(15)
C12 0.0483(19) 0.0492(19) 0.071(3) 0.0009(18) -0.001(2) 0.0096(17)
C13 0.063(2) 0.056(2) 0.083(3) 0.002(2) 0.011(2) -0.0045(19)
C14 0.085(3) 0.046(2) 0.089(3) -0.005(2) 0.006(3) -0.003(2)
C15 0.0425(18) 0.0477(19) 0.074(3) -0.0017(19) 0.0070(18) 0.0083(16)
C16 0.0437(19) 0.053(2) 0.072(3) -0.0056(19) 0.0001(19) 0.0032(18)
O17 0.0433(15) 0.093(2) 0.098(3) 0.0164(18) 0.0020(15) 0.0080(14)
N18 0.0431(16) 0.0577(18) 0.098(3) 0.0139(19) -0.0055(19) 0.0041(16)
C19 0.054(2) 0.074(3) 0.107(4) 0.024(3) -0.014(3) 0.007(2)
C20 0.114(4) 0.108(4) 0.089(4) 0.017(3) 0.000(4) 0.008(4)
C21 0.123(5) 0.109(4) 0.125(6) 0.046(4) 0.005(4) 0.000(4)
C22 0.069(3) 0.059(2) 0.118(5) 0.022(3) 0.015(3) 0.014(2)
C23 0.071(3) 0.054(2) 0.119(5) 0.025(3) 0.023(3) 0.016(2)
O24 0.072(2) 0.133(3) 0.143(4) 0.052(3) 0.015(2) 0.000(2)
O25 0.103(3) 0.079(2) 0.114(3) 0.010(2) 0.018(3) -0.0099(19)
C26 0.111(4) 0.111(4) 0.120(5) 0.002(4) -0.001(4) -0.023(4)

loop_
_geom_bond_atom_site_label_1
_geom_bond_atom_site_label_2
_geom_bond_distance
_geom_bond_site_symmetry_2
_geom_bond_publ_flag
C1 C6A 1.388(5) . ?
C1 C6B 1.390(5) . ?
C1 C2B 1.394(5) . ?
C1 C2A 1.395(5) . ?
C1 C7 1.475(6) . ?
C2A C3A 1.393(5) . ?
C3A C4 1.391(5) . ?
C2B C3B 1.394(5) . ?
C3B C4 1.394(5) . ?
C4 C5B 1.390(5) . ?
C4 C5A 1.395(5) . ?
C5A C6A 1.393(5) . ?
C5B C6B 1.394(5) . ?
C7 O8 1.455(5) . ?
O8 C9 1.346(4) . ?
C9 O10 1.203(4) . ?
C9 N11 1.332(5) . ?
N11 C12 1.440(5) . ?
C12 C13 1.515(5) . ?
C12 C15 1.569(6) . ?
C13 C14 1.516(6) . ?
C14 C15 1.558(5) . ?
C15 C16 1.497(5) . ?
C16 O17 1.227(4) . ?
C16 N18 1.327(5) . ?
N18 C19 1.438(6) . ?
C19 C22 1.541(6) . ?
C19 C20 1.548(8) . ?
C20 C21 1.541(8) . ?
C21 C22 1.548(9) . ?
C22 C23 1.491(7) . ?
C23 O24 1.194(5) . ?
C23 O25 1.309(6) . ?
O25 C26 1.474(7) . ?
